data_4308983
loop_
_publ_author_name
'Tapan K. Karmakar'
'Barindra K. Ghosh'
'A. Usman'
'Hoong-Kun Fun'
'Eric Rivi\`ere'
'Talal Mallah'
'Guillem Arom\'i'
'Swapan K. Chandra'

_publ_section_title
;
Magneto-Structural Correlations: Synthesis of a Family of End-On
Azido-Bridged Manganese(II) Dinuclear Compounds with S= 5 Spin Ground State
;
_journal_name_full 'Inorganic Chemistry'
_journal_page_first 2391
_journal_page_last 2399
_journal_paper_doi 10.1021/ic048542v
_journal_volume 44
_journal_year 2005
_chemical_formula_moiety 'C54 H48 Mn2 N14, 2(Cl O4)'
_chemical_formula_sum 'C54 H48 Cl2 Mn2 N14 O8'
_chemical_formula_weight 1201.16
_chemical_name_systematic
; 
 ? 
;
_space_group_IT_number 15
_symmetry_cell_setting monoclinic
_symmetry_space_group_name_Hall '-C 2yc'
_symmetry_space_group_name_H-M 'C 1 2/c 1'
_atom_sites_solution_hydrogens geom
_atom_sites_solution_primary direct
_atom_sites_solution_secondary difmap
_audit_creation_method SHELXL-97
_cell_angle_alpha 90.00
_cell_angle_beta 90.636(10)
_cell_angle_gamma 90.00
_cell_formula_units_Z 4
_cell_length_a 21.616(3)
_cell_length_b 17.6242(17)
_cell_length_c 14.2932(18)
_cell_measurement_reflns_used 8192
_cell_measurement_temperature 213(2)
_cell_measurement_theta_max 28.32
_cell_measurement_theta_min 2.72
_cell_volume 5444.9(11)
_computing_cell_refinement 'SAINT (Siemens, 1996)'
_computing_data_collection 'SMART (Siemens, 1996)'
_computing_data_reduction SAINT
_computing_molecular_graphics SHELXTL
_computing_publication_material
;
SHELXTL, PARST (Nardelli, 1995) and PLATON (Spek, 1990)
;
_computing_structure_refinement SHELXTL
_computing_structure_solution 'SHELXTL (Sheldrick, 1997)'
_diffrn_ambient_temperature 213(2)
_diffrn_detector_area_resol_mean 8.33
_diffrn_measured_fraction_theta_full 0.977
_diffrn_measured_fraction_theta_max 0.977
_diffrn_measurement_device_type
;
Siemens SMART CCD area detector diffractometer
;
_diffrn_measurement_method '\w scans'
_diffrn_radiation_monochromator graphite
_diffrn_radiation_source 'fine-focus sealed tube'
_diffrn_radiation_type MoK\a
_diffrn_radiation_wavelength 0.71073
_diffrn_reflns_av_R_equivalents 0.0874
_diffrn_reflns_av_sigmaI/netI 0.1063
_diffrn_reflns_limit_h_max 28
_diffrn_reflns_limit_h_min -16
_diffrn_reflns_limit_k_max 23
_diffrn_reflns_limit_k_min -21
_diffrn_reflns_limit_l_max 18
_diffrn_reflns_limit_l_min -18
_diffrn_reflns_number 16254
_diffrn_reflns_theta_full 28.30
_diffrn_reflns_theta_max 28.30
_diffrn_reflns_theta_min 2.72
_diffrn_standards_decay_% 0
_exptl_absorpt_coefficient_mu 0.630
_exptl_absorpt_correction_T_max 0.8142
_exptl_absorpt_correction_T_min 0.6008
_exptl_absorpt_correction_type empirical
_exptl_absorpt_process_details 'SADABS (Sheldrick, 1996)'
_exptl_crystal_colour orange
_exptl_crystal_density_diffrn 1.466
_exptl_crystal_density_method 'not measured'
_exptl_crystal_description block
_exptl_crystal_F_000 2472
_exptl_crystal_size_max 0.90
_exptl_crystal_size_mid 0.44
_exptl_crystal_size_min 0.34
_refine_diff_density_max 0.859
_refine_diff_density_min -0.895
_refine_diff_density_rms 0.121
_refine_ls_extinction_coef 0.0019(3)
_refine_ls_extinction_expression Fc^*^=kFc[1+0.001xFc^2^\l^3^/sin(2\q)]^-1/4^
_refine_ls_extinction_method SHELXL
_refine_ls_goodness_of_fit_ref 0.944
_refine_ls_hydrogen_treatment constr
_refine_ls_matrix_type full
_refine_ls_number_parameters 390
_refine_ls_number_reflns 6618
_refine_ls_number_restraints 0
_refine_ls_restrained_S_all 0.944
_refine_ls_R_factor_all 0.0886
_refine_ls_R_factor_gt 0.0638
_refine_ls_shift/su_max 0.001
_refine_ls_shift/su_mean 0.000
_refine_ls_structure_factor_coef Fsqd
_refine_ls_weighting_details 'calc w=1/[\s^2^(Fo^2^)+(0.0859P)^2^] where P=(Fo^2^+2Fc^2^)/3'
_refine_ls_weighting_scheme calc
_refine_ls_wR_factor_gt 0.1589
_refine_ls_wR_factor_ref 0.1702
_reflns_number_gt 4375
_reflns_number_total 6618
_reflns_threshold_expression I>2sigma(I)
_cod_data_source_file ic048542vsi20041018_031109_2.cif
_cod_data_source_block compd2
_cod_depositor_comments
;
The following automatic conversions were performed:
'_symmetry_cell_setting' value 'Monoclinic' changed to 'monoclinic'
according to '/home/saulius/struct/CIF-dictionaries/cif_core.dic'
dictionary named 'cif_core.dic' version 2.4.1 from 2010-06-29.

Automatic conversion script
Id: cif_fix_enum 1527 2010-12-29 10:47:43Z saulius 
;
_cod_original_cell_volume 5444.9(12)
_cod_database_code 4308983

loop_
_symmetry_equiv_pos_as_xyz
'x, y, z'
'-x, y, -z+1/2'
'x+1/2, y+1/2, z'
'-x+1/2, y+1/2, -z+1/2'
'-x, -y, -z'
'x, -y, z-1/2'
'-x+1/2, -y+1/2, -z'
'x+1/2, -y+1/2, z-1/2'

loop_
_atom_site_label
_atom_site_type_symbol
_atom_site_fract_x
_atom_site_fract_y
_atom_site_fract_z
_atom_site_U_iso_or_equiv
_atom_site_adp_type
_atom_site_occupancy
_atom_site_symmetry_multiplicity
_atom_site_calc_flag
_atom_site_refinement_flags
_atom_site_disorder_assembly
_atom_site_disorder_group
Mn1 Mn 0.317329(18) 0.22240(2) 0.43961(3) 0.02500(15) Uani 1 1 d . . .
Cl1 Cl 0.5000 0.13092(7) 0.2500 0.0541(4) Uani 1 2 d S . .
O1 O 0.4500(3) 0.0848(4) 0.2779(8) 0.079(2) Uani 0.50 1 d P A 1
O2 O 0.4846(4) 0.2059(3) 0.2778(6) 0.082(3) Uani 0.50 1 d P . 2
O3 O 0.4479(4) 0.1064(5) 0.1935(12) 0.132(5) Uani 0.50 1 d P A 3
O4 O 0.5084(10) 0.1240(6) 0.1584(8) 0.184(7) Uani 0.50 1 d P A 4
Cl2 Cl 0.0000 0.14833(8) 0.2500 0.1058(9) Uani 1 2 d S . .
O5 O -0.0003(4) 0.1453(5) 0.1624(3) 0.122(3) Uani 0.67 1 d P B 1
O6 O -0.0470(5) 0.2017(4) 0.2808(6) 0.193(5) Uani 0.67 1 d P B 2
O7 O -0.0381(6) 0.0882(4) 0.2102(6) 0.208(6) Uani 0.67 1 d P B 3
N1 N 0.39634(10) 0.15696(13) 0.50477(16) 0.0286(5) Uani 1 1 d . . .
N2 N 0.30779(11) 0.10244(13) 0.39140(17) 0.0299(5) Uani 1 1 d . . .
N3 N 0.32835(11) 0.24123(14) 0.28648(17) 0.0311(5) Uani 1 1 d . . .
N4 N 0.37548(11) 0.32680(13) 0.42429(17) 0.0302(5) Uani 1 1 d . . .
N5 N 0.26492(11) 0.19710(15) 0.56724(18) 0.0358(6) Uani 1 1 d . . .
N6 N 0.26062(11) 0.13324(15) 0.59828(18) 0.0355(6) Uani 1 1 d . . .
N7 N 0.25610(15) 0.07300(17) 0.6277(2) 0.0572(9) Uani 1 1 d . . .
C1 C 0.34420(13) 0.05273(15) 0.42727(19) 0.0286(6) Uani 1 1 d . . .
C2 C 0.26117(15) 0.08169(17) 0.3200(2) 0.0358(7) Uani 1 1 d . . .
H2A H 0.2245 0.0625 0.3505 0.043 Uiso 1 1 calc R . .
H2B H 0.2774 0.0416 0.2808 0.043 Uiso 1 1 calc R . .
C3 C 0.24390(16) 0.14958(19) 0.2596(2) 0.0455(8) Uani 1 1 d . . .
H3A H 0.2169 0.1322 0.2093 0.055 Uiso 1 1 calc R . .
H3B H 0.2204 0.1849 0.2973 0.055 Uiso 1 1 calc R . .
C4 C 0.29730(17) 0.1917(2) 0.2173(2) 0.0432(8) Uani 1 1 d . . .
H4A H 0.3269 0.1555 0.1931 0.052 Uiso 1 1 calc R . .
H4B H 0.2823 0.2222 0.1653 0.052 Uiso 1 1 calc R . .
C5 C 0.35805(13) 0.29992(16) 0.2602(2) 0.0294(6) Uani 1 1 d . . .
C6 C 0.34358(14) -0.02993(16) 0.4040(2) 0.0318(6) Uani 1 1 d . . .
C7 C 0.32487(17) -0.08240(18) 0.4704(2) 0.0435(8) Uani 1 1 d . . .
H7A H 0.3129 -0.0661 0.5294 0.052 Uiso 1 1 calc R . .
C8 C 0.32403(19) -0.1594(2) 0.4486(3) 0.0554(10) Uani 1 1 d . . .
H8A H 0.3109 -0.1944 0.4928 0.066 Uiso 1 1 calc R . .
C9 C 0.34250(18) -0.18361(19) 0.3619(3) 0.0504(9) Uani 1 1 d . . .
H9A H 0.3425 -0.2352 0.3481 0.060 Uiso 1 1 calc R . .
C10 C 0.36101(15) -0.13215(19) 0.2955(3) 0.0451(8) Uani 1 1 d . . .
H10A H 0.3728 -0.1487 0.2366 0.054 Uiso 1 1 calc R . .
C11 C 0.36201(14) -0.05526(18) 0.3169(2) 0.0382(7) Uani 1 1 d . . .
H11A H 0.3752 -0.0205 0.2724 0.046 Uiso 1 1 calc R . .
C12 C 0.36512(14) 0.32589(17) 0.1611(2) 0.0336(6) Uani 1 1 d . . .
C13 C 0.40869(16) 0.2937(2) 0.1050(2) 0.0457(8) Uani 1 1 d . . .
H13A H 0.4341 0.2552 0.1279 0.055 Uiso 1 1 calc R . .
C14 C 0.41467(18) 0.3188(2) 0.0137(2) 0.0514(9) Uani 1 1 d . . .
H14A H 0.4441 0.2968 -0.0247 0.062 Uiso 1 1 calc R . .
C15 C 0.37770(18) 0.3756(2) -0.0204(2) 0.0507(9) Uani 1 1 d . . .
H15A H 0.3820 0.3920 -0.0819 0.061 Uiso 1 1 calc R . .
C16 C 0.33441(19) 0.4085(2) 0.0359(3) 0.0636(11) Uani 1 1 d . . .
H16A H 0.3096 0.4476 0.0131 0.076 Uiso 1 1 calc R . .
C17 C 0.32781(17) 0.3833(2) 0.1266(3) 0.0527(9) Uani 1 1 d . . .
H17A H 0.2981 0.4051 0.1647 0.063 Uiso 1 1 calc R . .
C18 C 0.38672(13) 0.34797(17) 0.3355(2) 0.0319(6) Uani 1 1 d . . .
C19 C 0.42148(16) 0.41169(19) 0.3145(3) 0.0465(8) Uani 1 1 d . . .
H19A H 0.4296 0.4246 0.2527 0.056 Uiso 1 1 calc R . .
C20 C 0.44385(18) 0.4558(2) 0.3878(3) 0.0573(10) Uani 1 1 d . . .
H20A H 0.4671 0.4990 0.3757 0.069 Uiso 1 1 calc R . .
C21 C 0.43142(18) 0.43535(19) 0.4783(3) 0.0554(10) Uani 1 1 d . . .
H21A H 0.4459 0.4647 0.5280 0.066 Uiso 1 1 calc R . .
C22 C 0.39724(15) 0.37068(17) 0.4946(2) 0.0394(7) Uani 1 1 d . . .
H22A H 0.3890 0.3569 0.5560 0.047 Uiso 1 1 calc R . .
C23 C 0.44039(13) 0.18508(18) 0.5607(2) 0.0369(7) Uani 1 1 d . . .
H23A H 0.4440 0.2375 0.5659 0.044 Uiso 1 1 calc R . .
C24 C 0.48113(15) 0.13964(19) 0.6116(2) 0.0421(8) Uani 1 1 d . . .
H24A H 0.5115 0.1613 0.6497 0.050 Uiso 1 1 calc R . .
C25 C 0.47572(15) 0.06233(19) 0.6047(2) 0.0408(8) Uani 1 1 d . . .
H25A H 0.5017 0.0306 0.6391 0.049 Uiso 1 1 calc R . .
C26 C 0.43077(14) 0.03252(17) 0.5456(2) 0.0349(7) Uani 1 1 d . . .
H26A H 0.4265 -0.0198 0.5393 0.042 Uiso 1 1 calc R . .
C27 C 0.39217(12) 0.08089(16) 0.49597(19) 0.0275(6) Uani 1 1 d . . .

loop_
_atom_site_aniso_label
_atom_site_aniso_U_11
_atom_site_aniso_U_22
_atom_site_aniso_U_33
_atom_site_aniso_U_23
_atom_site_aniso_U_13
_atom_site_aniso_U_12
Mn1 0.0227(2) 0.0265(2) 0.0259(2) 0.00062(16) 0.00017(16) 0.00039(16)
Cl1 0.0441(7) 0.0321(6) 0.0864(11) 0.000 0.0116(7) 0.000
O1 0.054(4) 0.091(5) 0.092(5) 0.003(5) 0.021(4) -0.023(4)
O2 0.086(7) 0.043(3) 0.117(9) -0.031(3) -0.052(5) 0.027(3)
O3 0.069(5) 0.076(5) 0.252(14) -0.059(7) -0.065(8) -0.001(4)
O4 0.322(19) 0.135(9) 0.098(7) -0.021(7) 0.142(11) -0.033(11)
Cl2 0.251(3) 0.0401(8) 0.0270(7) 0.000 0.0279(11) 0.000
O5 0.172(7) 0.160(7) 0.035(3) 0.008(3) 0.016(3) 0.092(6)
O6 0.346(13) 0.073(4) 0.164(7) -0.018(4) 0.187(8) 0.027(6)
O7 0.395(17) 0.108(5) 0.117(7) -0.039(5) -0.128(9) 0.020(8)
N1 0.0234(11) 0.0351(13) 0.0273(12) -0.0017(10) 0.0026(9) 0.0024(10)
N2 0.0294(12) 0.0300(12) 0.0301(13) 0.0014(10) -0.0045(10) 0.0017(10)
N3 0.0300(13) 0.0350(13) 0.0283(13) -0.0015(10) -0.0001(10) -0.0036(10)
N4 0.0280(12) 0.0291(12) 0.0335(13) 0.0002(10) -0.0025(10) -0.0001(10)
N5 0.0312(13) 0.0410(14) 0.0352(14) 0.0108(11) 0.0103(11) 0.0100(11)
N6 0.0276(13) 0.0437(15) 0.0353(14) 0.0084(12) 0.0035(11) 0.0052(11)
N7 0.0546(19) 0.0473(18) 0.070(2) 0.0283(16) 0.0042(16) 0.0055(15)
C1 0.0295(14) 0.0290(14) 0.0275(14) 0.0005(11) 0.0021(12) 0.0044(12)
C2 0.0368(16) 0.0320(15) 0.0384(17) 0.0020(13) -0.0094(14) -0.0049(13)
C3 0.0429(19) 0.0460(19) 0.047(2) 0.0017(15) -0.0158(16) -0.0073(15)
C4 0.060(2) 0.0442(18) 0.0258(15) -0.0020(14) -0.0008(15) -0.0168(16)
C5 0.0245(13) 0.0336(14) 0.0301(15) 0.0034(12) 0.0030(11) 0.0003(11)
C6 0.0320(15) 0.0296(14) 0.0336(16) -0.0030(12) -0.0043(13) 0.0032(12)
C7 0.057(2) 0.0381(17) 0.0350(17) -0.0004(14) 0.0056(15) 0.0016(16)
C8 0.073(3) 0.0337(18) 0.059(2) 0.0066(16) 0.004(2) -0.0017(18)
C9 0.059(2) 0.0312(17) 0.061(2) -0.0102(16) -0.0097(19) 0.0045(16)
C10 0.0413(18) 0.0469(19) 0.047(2) -0.0183(16) -0.0054(16) 0.0102(15)
C11 0.0354(17) 0.0409(17) 0.0384(17) -0.0045(14) -0.0008(14) 0.0036(14)
C12 0.0313(15) 0.0356(16) 0.0340(16) 0.0040(13) 0.0019(12) -0.0044(12)
C13 0.0429(19) 0.049(2) 0.045(2) 0.0079(16) 0.0094(16) 0.0067(15)
C14 0.053(2) 0.060(2) 0.0408(19) 0.0029(17) 0.0181(17) -0.0009(18)
C15 0.057(2) 0.059(2) 0.0366(19) 0.0129(16) 0.0070(17) -0.0143(19)
C16 0.056(2) 0.073(3) 0.062(3) 0.034(2) 0.008(2) 0.014(2)
C17 0.048(2) 0.058(2) 0.052(2) 0.0180(18) 0.0156(17) 0.0158(18)
C18 0.0220(13) 0.0346(15) 0.0392(17) 0.0020(13) -0.0010(12) -0.0012(12)
C19 0.0370(17) 0.0463(19) 0.056(2) 0.0112(17) -0.0027(16) -0.0132(15)
C20 0.052(2) 0.050(2) 0.070(3) 0.0106(19) -0.012(2) -0.0241(18)
C21 0.056(2) 0.0393(19) 0.071(3) -0.0054(18) -0.027(2) -0.0112(17)
C22 0.0374(17) 0.0382(17) 0.0423(18) -0.0041(14) -0.0093(14) -0.0013(14)
C23 0.0280(15) 0.0421(17) 0.0405(17) -0.0040(14) -0.0065(13) 0.0022(13)
C24 0.0300(16) 0.051(2) 0.0448(19) -0.0074(15) -0.0132(14) 0.0031(14)
C25 0.0332(16) 0.0504(19) 0.0385(18) -0.0006(15) -0.0082(14) 0.0143(14)
C26 0.0322(15) 0.0389(16) 0.0335(16) -0.0039(13) -0.0010(13) 0.0104(13)
C27 0.0244(13) 0.0334(14) 0.0247(14) -0.0017(11) 0.0025(11) 0.0049(11)

loop_
_atom_type_symbol
_atom_type_description
_atom_type_scat_dispersion_real
_atom_type_scat_dispersion_imag
_atom_type_scat_source
C C 0.0033 0.0016 'International Tables Vol C Tables 4.2.6.8 and 6.1.1.4'
H H 0.0000 0.0000 'International Tables Vol C Tables 4.2.6.8 and 6.1.1.4'
N N 0.0061 0.0033 'International Tables Vol C Tables 4.2.6.8 and 6.1.1.4'
O O 0.0106 0.0060 'International Tables Vol C Tables 4.2.6.8 and 6.1.1.4'
Cl Cl 0.1484 0.1585 'International Tables Vol C Tables 4.2.6.8 and 6.1.1.4'
Mn Mn 0.3368 0.7283 'International Tables Vol C Tables 4.2.6.8 and 6.1.1.4'

loop_
_geom_angle_atom_site_label_1
_geom_angle_atom_site_label_2
_geom_angle_atom_site_label_3
_geom_angle
_geom_angle_site_symmetry_1
_geom_angle_site_symmetry_3
_geom_angle_publ_flag
N5 Mn1 N3 154.75(10) . . ?
N5 Mn1 N2 90.99(10) . . ?
N3 Mn1 N2 81.29(9) . . ?
N5 Mn1 N4 122.76(10) . . ?
N3 Mn1 N4 73.48(9) . . ?
N2 Mn1 N4 142.90(9) . . ?
N5 Mn1 N1 87.05(9) . . ?
N3 Mn1 N1 113.16(9) . . ?
N2 Mn1 N1 73.14(8) . . ?
N4 Mn1 N1 92.14(8) . . ?
N5 Mn1 N5 75.71(10) . 7_556 ?
N3 Mn1 N5 87.52(9) . 7_556 ?
N2 Mn1 N5 120.51(9) . 7_556 ?
N4 Mn1 N5 85.56(9) . 7_556 ?
N1 Mn1 N5 157.65(9) . 7_556 ?
O4 Cl1 O4 169.5(10) . 2_655 ?
O4 Cl1 O1 63.7(7) . 2_655 ?
O4 Cl1 O1 109.8(6) 2_655 2_655 ?
O4 Cl1 O1 109.8(6) . . ?
O4 Cl1 O1 63.7(7) 2_655 . ?
O1 Cl1 O1 109.8(7) 2_655 . ?
O4 Cl1 O2 77.0(6) . 2_655 ?
O4 Cl1 O2 113.3(7) 2_655 2_655 ?
O1 Cl1 O2 105.8(4) 2_655 2_655 ?
O1 Cl1 O2 142.8(5) . 2_655 ?
O4 Cl1 O2 113.3(7) . . ?
O4 Cl1 O2 77.0(6) 2_655 . ?
O1 Cl1 O2 142.8(5) 2_655 . ?
O1 Cl1 O2 105.8(4) . . ?
O2 Cl1 O2 43.1(6) 2_655 . ?
O4 Cl1 O3 62.4(7) . . ?
O4 Cl1 O3 114.2(8) 2_655 . ?
O1 Cl1 O3 105.3(4) 2_655 . ?
O1 Cl1 O3 52.6(5) . . ?
O2 Cl1 O3 107.8(7) 2_655 . ?
O2 Cl1 O3 104.5(5) . . ?
O4 Cl1 O3 114.2(8) . 2_655 ?
O4 Cl1 O3 62.4(7) 2_655 2_655 ?
O1 Cl1 O3 52.6(5) 2_655 2_655 ?
O1 Cl1 O3 105.3(4) . 2_655 ?
O2 Cl1 O3 104.5(5) 2_655 2_655 ?
O2 Cl1 O3 107.8(7) . 2_655 ?
O3 Cl1 O3 145.2(8) . 2_655 ?
O2 O2 Cl1 68.5(3) 2_655 . ?
O5 Cl2 O5 175.1(9) . 2 ?
O5 Cl2 O7 65.3(5) . . ?
O5 Cl2 O7 110.9(6) 2 . ?
O5 Cl2 O7 110.9(6) . 2 ?
O5 Cl2 O7 65.3(5) 2 2 ?
O7 Cl2 O7 86.4(7) . 2 ?
O5 Cl2 O6 73.8(5) . 2 ?
O5 Cl2 O6 109.5(5) 2 2 ?
O7 Cl2 O6 138.3(6) . 2 ?
O7 Cl2 O6 101.2(6) 2 2 ?
O5 Cl2 O6 109.5(5) . . ?
O5 Cl2 O6 73.8(5) 2 . ?
O7 Cl2 O6 101.2(6) . . ?
O7 Cl2 O6 138.3(6) 2 . ?
O6 Cl2 O6 99.5(6) 2 . ?
C23 N1 C27 118.2(2) . . ?
C23 N1 Mn1 126.2(2) . . ?
C27 N1 Mn1 114.85(17) . . ?
C1 N2 C2 121.4(2) . . ?
C1 N2 Mn1 118.03(19) . . ?
C2 N2 Mn1 120.62(17) . . ?
C5 N3 C4 120.6(3) . . ?
C5 N3 Mn1 117.96(19) . . ?
C4 N3 Mn1 121.17(19) . . ?
C18 N4 C22 118.6(3) . . ?
C18 N4 Mn1 115.26(18) . . ?
C22 N4 Mn1 126.1(2) . . ?
N6 N5 Mn1 122.2(2) . . ?
N6 N5 Mn1 122.1(2) . 7_556 ?
Mn1 N5 Mn1 104.29(10) . 7_556 ?
N7 N6 N5 179.5(3) . . ?
N2 C1 C6 125.0(3) . . ?
N2 C1 C27 116.9(2) . . ?
C6 C1 C27 118.1(2) . . ?
N2 C2 C3 111.1(2) . . ?
N2 C2 H2A 109.4 . . ?
C3 C2 H2A 109.4 . . ?
N2 C2 H2B 109.4 . . ?
C3 C2 H2B 109.4 . . ?
H2A C2 H2B 108.0 . . ?
C4 C3 C2 115.6(3) . . ?
C4 C3 H3A 108.4 . . ?
C2 C3 H3A 108.4 . . ?
C4 C3 H3B 108.4 . . ?
C2 C3 H3B 108.4 . . ?
H3A C3 H3B 107.4 . . ?
N3 C4 C3 111.6(3) . . ?
N3 C4 H4A 109.3 . . ?
C3 C4 H4A 109.3 . . ?
N3 C4 H4B 109.3 . . ?
C3 C4 H4B 109.3 . . ?
H4A C4 H4B 108.0 . . ?
N3 C5 C18 116.9(3) . . ?
N3 C5 C12 125.6(3) . . ?
C18 C5 C12 117.5(2) . . ?
C11 C6 C7 119.3(3) . . ?
C11 C6 C1 120.8(3) . . ?
C7 C6 C1 119.9(3) . . ?
C6 C7 C8 119.9(3) . . ?
C6 C7 H7A 120.0 . . ?
C8 C7 H7A 120.0 . . ?
C9 C8 C7 120.1(3) . . ?
C9 C8 H8A 119.9 . . ?
C7 C8 H8A 119.9 . . ?
C8 C9 C10 120.4(3) . . ?
C8 C9 H9A 119.8 . . ?
C10 C9 H9A 119.8 . . ?
C9 C10 C11 119.7(3) . . ?
C9 C10 H10A 120.2 . . ?
C11 C10 H10A 120.2 . . ?
C6 C11 C10 120.5(3) . . ?
C6 C11 H11A 119.7 . . ?
C10 C11 H11A 119.7 . . ?
C13 C12 C17 119.9(3) . . ?
C13 C12 C5 120.4(3) . . ?
C17 C12 C5 119.7(3) . . ?
C12 C13 C14 119.5(3) . . ?
C12 C13 H13A 120.3 . . ?
C14 C13 H13A 120.3 . . ?
C15 C14 C13 120.6(3) . . ?
C15 C14 H14A 119.7 . . ?
C13 C14 H14A 119.7 . . ?
C14 C15 C16 120.0(3) . . ?
C14 C15 H15A 120.0 . . ?
C16 C15 H15A 120.0 . . ?
C15 C16 C17 119.6(3) . . ?
C15 C16 H16A 120.2 . . ?
C17 C16 H16A 120.2 . . ?
C16 C17 C12 120.4(3) . . ?
C16 C17 H17A 119.8 . . ?
C12 C17 H17A 119.8 . . ?
N4 C18 C19 122.2(3) . . ?
N4 C18 C5 116.3(2) . . ?
C19 C18 C5 121.5(3) . . ?
C18 C19 C20 118.4(3) . . ?
C18 C19 H19A 120.8 . . ?
C20 C19 H19A 120.8 . . ?
C21 C20 C19 119.6(3) . . ?
C21 C20 H20A 120.2 . . ?
C19 C20 H20A 120.2 . . ?
C20 C21 C22 119.2(3) . . ?
C20 C21 H21A 120.4 . . ?
C22 C21 H21A 120.4 . . ?
N4 C22 C21 122.0(3) . . ?
N4 C22 H22A 119.0 . . ?
C21 C22 H22A 119.0 . . ?
N1 C23 C24 123.0(3) . . ?
N1 C23 H23A 118.5 . . ?
C24 C23 H23A 118.5 . . ?
C25 C24 C23 118.8(3) . . ?
C25 C24 H24A 120.6 . . ?
C23 C24 H24A 120.6 . . ?
C24 C25 C26 118.7(3) . . ?
C24 C25 H25A 120.7 . . ?
C26 C25 H25A 120.7 . . ?
C27 C26 C25 119.6(3) . . ?
C27 C26 H26A 120.2 . . ?
C25 C26 H26A 120.2 . . ?
N1 C27 C26 121.7(3) . . ?
N1 C27 C1 115.7(2) . . ?
C26 C27 C1 122.6(3) . . ?

loop_
_geom_bond_atom_site_label_1
_geom_bond_atom_site_label_2
_geom_bond_distance
_geom_bond_site_symmetry_2
_geom_bond_publ_flag
Mn1 N5 2.204(2) . ?
Mn1 N3 2.229(2) . ?
Mn1 N2 2.232(2) . ?
Mn1 N4 2.240(2) . ?
Mn1 N1 2.254(2) . ?
Mn1 N5 2.276(2) 7_556 ?
Cl1 O4 1.330(9) . ?
Cl1 O4 1.330(9) 2_655 ?
Cl1 O1 1.414(6) 2_655 ?
Cl1 O1 1.414(6) . ?
Cl1 O2 1.420(5) 2_655 ?
Cl1 O2 1.420(5) . ?
Cl1 O3 1.444(8) . ?
Cl1 O3 1.444(8) 2_655 ?
O2 O2 1.043(14) 2_655 ?
Cl2 O5 1.254(5) . ?
Cl2 O5 1.254(5) 2 ?
Cl2 O7 1.455(9) . ?
Cl2 O7 1.455(9) 2 ?
Cl2 O6 1.456(7) 2 ?
Cl2 O6 1.456(7) . ?
N1 C23 1.332(4) . ?
N1 C27 1.349(4) . ?
N2 C1 1.281(3) . ?
N2 C2 1.472(4) . ?
N3 C5 1.276(4) . ?
N3 C4 1.475(4) . ?
N4 C18 1.347(4) . ?
N4 C22 1.349(4) . ?
N5 N6 1.214(3) . ?
N5 Mn1 2.276(2) 7_556 ?
N6 N7 1.146(4) . ?
C1 C6 1.495(4) . ?
C1 C27 1.504(4) . ?
C2 C3 1.520(4) . ?
C2 H2A 0.9700 . ?
C2 H2B 0.9700 . ?
C3 C4 1.505(5) . ?
C3 H3A 0.9700 . ?
C3 H3B 0.9700 . ?
C4 H4A 0.9700 . ?
C4 H4B 0.9700 . ?
C5 C18 1.498(4) . ?
C5 C12 1.499(4) . ?
C6 C11 1.385(4) . ?
C6 C7 1.389(4) . ?
C7 C8 1.392(5) . ?
C7 H7A 0.9300 . ?
C8 C9 1.374(5) . ?
C8 H8A 0.9300 . ?
C9 C10 1.376(5) . ?
C9 H9A 0.9300 . ?
C10 C11 1.389(4) . ?
C10 H10A 0.9300 . ?
C11 H11A 0.9300 . ?
C12 C13 1.367(4) . ?
C12 C17 1.382(4) . ?
C13 C14 1.385(5) . ?
C13 H13A 0.9300 . ?
C14 C15 1.368(5) . ?
C14 H14A 0.9300 . ?
C15 C16 1.370(5) . ?
C15 H15A 0.9300 . ?
C16 C17 1.378(5) . ?
C16 H16A 0.9300 . ?
C17 H17A 0.9300 . ?
C18 C19 1.386(4) . ?
C19 C20 1.388(5) . ?
C19 H19A 0.9300 . ?
C20 C21 1.372(6) . ?
C20 H20A 0.9300 . ?
C21 C22 1.380(5) . ?
C21 H21A 0.9300 . ?
C22 H22A 0.9300 . ?
C23 C24 1.390(4) . ?
C23 H23A 0.9300 . ?
C24 C25 1.371(5) . ?
C24 H24A 0.9300 . ?
C25 C26 1.384(4) . ?
C25 H25A 0.9300 . ?
C26 C27 1.383(4) . ?
C26 H26A 0.9300 . ?

loop_
_geom_torsion_atom_site_label_1
_geom_torsion_atom_site_label_2
_geom_torsion_atom_site_label_3
_geom_torsion_atom_site_label_4
_geom_torsion
_geom_torsion_site_symmetry_1
_geom_torsion_site_symmetry_2
_geom_torsion_site_symmetry_3
_geom_torsion_site_symmetry_4
_geom_torsion_publ_flag
O4 Cl1 O2 O2 -35.0(14) . . . 2_655 ?
O4 Cl1 O2 O2 147.3(14) 2_655 . . 2_655 ?
O1 Cl1 O2 O2 41.6(15) 2_655 . . 2_655 ?
O1 Cl1 O2 O2 -155.3(9) . . . 2_655 ?
O3 Cl1 O2 O2 -100.7(12) . . . 2_655 ?
O3 Cl1 O2 O2 92.4(11) 2_655 . . 2_655 ?
N5 Mn1 N1 C23 -88.5(2) . . . . ?
N3 Mn1 N1 C23 107.1(2) . . . . ?
N2 Mn1 N1 C23 179.5(3) . . . . ?
N4 Mn1 N1 C23 34.2(2) . . . . ?
N5 Mn1 N1 C23 -49.4(4) 7_556 . . . ?
N5 Mn1 N1 C27 81.3(2) . . . . ?
N3 Mn1 N1 C27 -83.0(2) . . . . ?
N2 Mn1 N1 C27 -10.61(19) . . . . ?
N4 Mn1 N1 C27 -156.0(2) . . . . ?
N5 Mn1 N1 C27 120.5(3) 7_556 . . . ?
N5 Mn1 N2 C1 -79.7(2) . . . . ?
N3 Mn1 N2 C1 124.5(2) . . . . ?
N4 Mn1 N2 C1 77.3(3) . . . . ?
N1 Mn1 N2 C1 7.0(2) . . . . ?
N5 Mn1 N2 C1 -153.6(2) 7_556 . . . ?
N5 Mn1 N2 C2 100.7(2) . . . . ?
N3 Mn1 N2 C2 -55.1(2) . . . . ?
N4 Mn1 N2 C2 -102.3(2) . . . . ?
N1 Mn1 N2 C2 -172.7(2) . . . . ?
N5 Mn1 N2 C2 26.8(3) 7_556 . . . ?
N5 Mn1 N3 C5 131.2(2) . . . . ?
N2 Mn1 N3 C5 -155.3(2) . . . . ?
N4 Mn1 N3 C5 -2.8(2) . . . . ?
N1 Mn1 N3 C5 -87.9(2) . . . . ?
N5 Mn1 N3 C5 83.3(2) 7_556 . . . ?
N5 Mn1 N3 C4 -43.0(4) . . . . ?
N2 Mn1 N3 C4 30.5(2) . . . . ?
N4 Mn1 N3 C4 -177.0(3) . . . . ?
N1 Mn1 N3 C4 97.9(2) . . . . ?
N5 Mn1 N3 C4 -90.9(2) 7_556 . . . ?
N5 Mn1 N4 C18 -157.89(18) . . . . ?
N3 Mn1 N4 C18 0.70(19) . . . . ?
N2 Mn1 N4 C18 49.8(3) . . . . ?
N1 Mn1 N4 C18 114.2(2) . . . . ?
N5 Mn1 N4 C18 -88.0(2) 7_556 . . . ?
N5 Mn1 N4 C22 19.2(3) . . . . ?
N3 Mn1 N4 C22 177.7(3) . . . . ?
N2 Mn1 N4 C22 -133.1(2) . . . . ?
N1 Mn1 N4 C22 -68.7(2) . . . . ?
N5 Mn1 N4 C22 89.0(2) 7_556 . . . ?
N3 Mn1 N5 N6 94.0(3) . . . . ?
N2 Mn1 N5 N6 22.5(2) . . . . ?
N4 Mn1 N5 N6 -141.2(2) . . . . ?
N1 Mn1 N5 N6 -50.5(2) . . . . ?
N5 Mn1 N5 N6 143.8(3) 7_556 . . . ?
N3 Mn1 N5 Mn1 -49.9(3) . . . 7_556 ?
N2 Mn1 N5 Mn1 -121.30(11) . . . 7_556 ?
N4 Mn1 N5 Mn1 75.00(13) . . . 7_556 ?
N1 Mn1 N5 Mn1 165.64(11) . . . 7_556 ?
N5 Mn1 N5 Mn1 0.0 7_556 . . 7_556 ?
Mn1 N5 N6 N7 -138(100) . . . . ?
Mn1 N5 N6 N7 0(53) 7_556 . . . ?
C2 N2 C1 C6 -1.2(5) . . . . ?
Mn1 N2 C1 C6 179.2(2) . . . . ?
C2 N2 C1 C27 177.0(3) . . . . ?
Mn1 N2 C1 C27 -2.6(3) . . . . ?
C1 N2 C2 C3 -155.4(3) . . . . ?
Mn1 N2 C2 C3 24.2(4) . . . . ?
N2 C2 C3 C4 51.6(4) . . . . ?
C5 N3 C4 C3 -154.3(3) . . . . ?
Mn1 N3 C4 C3 19.7(4) . . . . ?
C2 C3 C4 N3 -77.5(4) . . . . ?
C4 N3 C5 C18 178.5(3) . . . . ?
Mn1 N3 C5 C18 4.2(3) . . . . ?
C4 N3 C5 C12 0.3(5) . . . . ?
Mn1 N3 C5 C12 -174.0(2) . . . . ?
N2 C1 C6 C11 69.0(4) . . . . ?
C27 C1 C6 C11 -109.1(3) . . . . ?
N2 C1 C6 C7 -111.5(4) . . . . ?
C27 C1 C6 C7 70.3(4) . . . . ?
C11 C6 C7 C8 -0.8(5) . . . . ?
C1 C6 C7 C8 179.7(3) . . . . ?
C6 C7 C8 C9 0.9(6) . . . . ?
C7 C8 C9 C10 -1.0(6) . . . . ?
C8 C9 C10 C11 1.1(5) . . . . ?
C7 C6 C11 C10 0.9(5) . . . . ?
C1 C6 C11 C10 -179.7(3) . . . . ?
C9 C10 C11 C6 -1.0(5) . . . . ?
N3 C5 C12 C13 -81.3(4) . . . . ?
C18 C5 C12 C13 100.6(3) . . . . ?
N3 C5 C12 C17 99.5(4) . . . . ?
C18 C5 C12 C17 -78.7(4) . . . . ?
C17 C12 C13 C14 -0.4(5) . . . . ?
C5 C12 C13 C14 -179.6(3) . . . . ?
C12 C13 C14 C15 0.4(6) . . . . ?
C13 C14 C15 C16 0.3(6) . . . . ?
C14 C15 C16 C17 -0.9(6) . . . . ?
C15 C16 C17 C12 0.8(7) . . . . ?
C13 C12 C17 C16 -0.2(6) . . . . ?
C5 C12 C17 C16 179.1(4) . . . . ?
C22 N4 C18 C19 2.1(4) . . . . ?
Mn1 N4 C18 C19 179.4(2) . . . . ?
C22 N4 C18 C5 -176.2(3) . . . . ?
Mn1 N4 C18 C5 1.1(3) . . . . ?
N3 C5 C18 N4 -3.5(4) . . . . ?
C12 C5 C18 N4 174.8(2) . . . . ?
N3 C5 C18 C19 178.1(3) . . . . ?
C12 C5 C18 C19 -3.6(4) . . . . ?
N4 C18 C19 C20 -1.7(5) . . . . ?
C5 C18 C19 C20 176.6(3) . . . . ?
C18 C19 C20 C21 0.3(6) . . . . ?
C19 C20 C21 C22 0.5(6) . . . . ?
C18 N4 C22 C21 -1.2(5) . . . . ?
Mn1 N4 C22 C21 -178.2(2) . . . . ?
C20 C21 C22 N4 -0.1(5) . . . . ?
C27 N1 C23 C24 -1.4(4) . . . . ?
Mn1 N1 C23 C24 168.2(2) . . . . ?
N1 C23 C24 C25 -0.4(5) . . . . ?
C23 C24 C25 C26 1.5(5) . . . . ?
C24 C25 C26 C27 -0.7(5) . . . . ?
C23 N1 C27 C26 2.2(4) . . . . ?
Mn1 N1 C27 C26 -168.5(2) . . . . ?
C23 N1 C27 C1 -176.3(3) . . . . ?
Mn1 N1 C27 C1 13.0(3) . . . . ?
C25 C26 C27 N1 -1.2(4) . . . . ?
C25 C26 C27 C1 177.2(3) . . . . ?
N2 C1 C27 N1 -7.2(4) . . . . ?
C6 C1 C27 N1 171.2(3) . . . . ?
N2 C1 C27 C26 174.4(3) . . . . ?
C6 C1 C27 C26 -7.3(4) . . . . ?
